data_7026395
loop_
_publ_author_name
'Lin, Jian-Di'
'Wu, Shu-Ting'
'Li, Zhi-Hua'
'Du, Shao-Wu'

_publ_section_title
;
 Syntheses, topological analyses, and NLO-active properties of new
 Cd(II)/M(II) (M = Ca, Sr) metal-organic frameworks based on R-isophthalic
 acids (R = H, OH, and t-Bu).
;
_journal_issue 44
_journal_name_full 'Dalton transactions (Cambridge, England : 2003)'
_journal_page_first 10719
_journal_page_last 10728
_journal_paper_doi 10.1039/c0dt00390e
_journal_volume 39
_journal_year 2010
_chemical_formula_moiety 'C22 H22 Ca Cd N2 O10'
_chemical_formula_sum 'C22 H22 Ca Cd N2 O10'
_chemical_formula_weight 626.90
_chemical_name_systematic
;
?
;
_space_group_IT_number 33
_symmetry_cell_setting orthorhombic
_symmetry_space_group_name_Hall 'P 2c -2n'
_symmetry_space_group_name_H-M 'P n a 21'
_atom_sites_solution_hydrogens geom
_atom_sites_solution_primary direct
_atom_sites_solution_secondary difmap
_audit_creation_method SHELXL-97
_cell_angle_alpha 90.00
_cell_angle_beta 90.00
_cell_angle_gamma 90.00
_cell_formula_units_Z 4
_cell_length_a 19.131(5)
_cell_length_b 19.226(5)
_cell_length_c 7.1899(18)
_cell_measurement_reflns_used 6589
_cell_measurement_temperature 293(2)
_cell_measurement_theta_max 27.4797
_cell_measurement_theta_min 3.0034
_cell_volume 2644.5(12)
_computing_cell_refinement 'CrystalClear (Rigaku/MSC Inc., 2005)'
_computing_data_collection 'CrystalClear (Rigaku/MSC Inc., 2005)'
_computing_data_reduction 'CrystalClear (Rigaku/MSC Inc., 2005)'
_computing_structure_refinement 'SHELXL-97 (Sheldrick, 1997)'
_computing_structure_solution 'SHELXS-97 (Sheldrick, 1990)'
_diffrn_ambient_temperature 293(2)
_diffrn_measured_fraction_theta_full 0.996
_diffrn_measured_fraction_theta_max 0.996
_diffrn_measurement_device_type 'Mercury70 (2x2 bin mode)'
_diffrn_measurement_method CCD_Profile_fitting
_diffrn_radiation_monochromator 'Graphite Monochromator'
_diffrn_radiation_source 'fine-focus sealed tube'
_diffrn_radiation_type MoK\a
_diffrn_radiation_wavelength 0.71073
_diffrn_reflns_av_R_equivalents 0.0286
_diffrn_reflns_av_sigmaI/netI 0.0270
_diffrn_reflns_limit_h_max 21
_diffrn_reflns_limit_h_min -21
_diffrn_reflns_limit_k_max 22
_diffrn_reflns_limit_k_min -22
_diffrn_reflns_limit_l_max 8
_diffrn_reflns_limit_l_min -8
_diffrn_reflns_number 14302
_diffrn_reflns_theta_full 23.99
_diffrn_reflns_theta_max 23.99
_diffrn_reflns_theta_min 2.37
_exptl_absorpt_coefficient_mu 1.074
_exptl_absorpt_correction_T_max 1.0000
_exptl_absorpt_correction_T_min 0.7570
_exptl_absorpt_correction_type multi-scan
_exptl_absorpt_process_details 'Sphere (Rigaku CrystalClear)'
_exptl_crystal_colour colorless
_exptl_crystal_density_diffrn 1.575
_exptl_crystal_density_method 'not measured'
_exptl_crystal_description strip-shaped
_exptl_crystal_F_000 1264
_exptl_crystal_size_max 0.30
_exptl_crystal_size_mid 0.25
_exptl_crystal_size_min 0.10
_refine_diff_density_max 0.385
_refine_diff_density_min -0.332
_refine_diff_density_rms 0.049
_refine_ls_abs_structure_details 'Flack H D (1983), Acta Cryst. A39, 876-881'
_refine_ls_abs_structure_Flack 0.00(3)
_refine_ls_extinction_method none
_refine_ls_goodness_of_fit_ref 1.033
_refine_ls_hydrogen_treatment constr
_refine_ls_matrix_type full
_refine_ls_number_parameters 335
_refine_ls_number_reflns 4133
_refine_ls_number_restraints 514
_refine_ls_restrained_S_all 1.067
_refine_ls_R_factor_all 0.0281
_refine_ls_R_factor_gt 0.0260
_refine_ls_shift/su_max 0.000
_refine_ls_shift/su_mean 0.000
_refine_ls_structure_factor_coef Fsqd
_refine_ls_weighting_details 'calc w=1/[\s^2^(Fo^2^)+(0.0314P)^2^+0.9631P] where P=(Fo^2^+2Fc^2^)/3'
_refine_ls_weighting_scheme calc
_refine_ls_wR_factor_gt 0.0600
_refine_ls_wR_factor_ref 0.0618
_reflns_number_gt 3926
_reflns_number_total 4133
_reflns_threshold_expression >2sigma(I)
_cod_data_source_file c0dt00390e.txt
_cod_data_source_block 1
_cod_depositor_comments
;
The following automatic conversions were performed:

'_exptl_absorpt_correction_type' value 'Multi-scan' changed to
'multi-scan' according to
/home/saulius/struct/CIF-dictionaries/cif_core.dic dictionary named
'cif_core.dic' version 2.4.2 from 2011-04-26.

Automatic conversion script
Id: cif_fix_values 1891 2012-01-12 08:04:46Z andrius 
;
_cod_original_cell_volume 2644.5(11)
_cod_original_sg_symbol_H-M Pna2(1)
_cod_database_code 7026395

loop_
_symmetry_equiv_pos_as_xyz
'x, y, z'
'-x, -y, z+1/2'
'x+1/2, -y+1/2, z'
'-x+1/2, y+1/2, z+1/2'

loop_
_atom_site_label
_atom_site_type_symbol
_atom_site_fract_x
_atom_site_fract_y
_atom_site_fract_z
_atom_site_U_iso_or_equiv
_atom_site_adp_type
_atom_site_occupancy
_atom_site_symmetry_multiplicity
_atom_site_calc_flag
_atom_site_refinement_flags
_atom_site_disorder_assembly
_atom_site_disorder_group
Cd1 Cd 0.245582(12) 0.300700(10) 0.66330(7) 0.02864(8) Uani 1 1 d . . .
Ca1 Ca 0.23236(4) 0.35977(3) 1.13047(10) 0.02794(18) Uani 1 1 d . . .
O1 O 0.67840(13) 0.22268(13) 0.9370(4) 0.0401(6) Uani 1 1 d . . .
O2 O 0.62309(12) 0.23452(14) 0.6718(5) 0.0492(7) Uani 1 1 d . . .
O3 O 0.37560(14) 0.30775(17) 0.6642(6) 0.0665(9) Uani 1 1 d . . .
O4 O 0.31998(13) 0.32547(14) 0.9244(4) 0.0437(7) Uani 1 1 d . . .
O5 O 0.25726(13) 0.26842(13) 1.3334(4) 0.0358(7) Uani 1 1 d . . .
O6 O 0.26508(17) 0.19069(14) 1.5548(4) 0.0459(8) Uani 1 1 d . . .
O7 O 0.27879(16) -0.09056(13) 1.1016(4) 0.0494(8) Uani 1 1 d . . .
O8 O 0.28972(19) -0.06121(14) 1.3990(5) 0.0572(8) Uani 1 1 d . . .
O9 O 0.31471(18) 0.43586(17) 1.2451(5) 0.0684(10) Uani 1 1 d . A .
O10 O 0.12290(15) 0.38948(16) 1.2446(5) 0.0566(8) Uani 1 1 d . . .
N1 N 0.3797(3) 0.5148(3) 1.3911(8) 0.0909(16) Uani 0.50 1 d PD A 1
C19 C 0.4200(9) 0.5257(13) 1.559(2) 0.147(5) Uani 0.73(4) 1 d PDU A 1
H19A H 0.4190 0.4842 1.6336 0.220 Uiso 0.73(4) 1 calc PR A 1
H19B H 0.4002 0.5635 1.6288 0.220 Uiso 0.73(4) 1 calc PR A 1
H19C H 0.4674 0.5366 1.5272 0.220 Uiso 0.73(4) 1 calc PR A 1
N1' N 0.3797(3) 0.5148(3) 1.3911(8) 0.0909(16) Uani 0.50 1 d P A 2
C19' C 0.402(3) 0.5574(18) 1.538(3) 0.118(6) Uani 0.27(4) 1 d PDU A 2
H19D H 0.4100 0.5294 1.6463 0.178 Uiso 0.27(4) 1 calc PR A 2
H19E H 0.3660 0.5911 1.5650 0.178 Uiso 0.27(4) 1 calc PR A 2
H19F H 0.4440 0.5810 1.5035 0.178 Uiso 0.27(4) 1 calc PR A 2
N2 N 0.0132(2) 0.3940(2) 1.3519(7) 0.0677(11) Uani 1 1 d . . .
C1 C 0.6245(2) 0.23859(19) 0.8460(6) 0.0355(9) Uani 1 1 d U . .
C2 C 0.3757(2) 0.31281(19) 0.8353(6) 0.0378(8) Uani 1 1 d U . .
C3 C 0.56203(19) 0.26421(18) 0.9488(5) 0.0343(8) Uani 1 1 d U . .
C4 C 0.56326(19) 0.27361(19) 1.1401(7) 0.0422(8) Uani 1 1 d U . .
H4 H 0.6042 0.2651 1.2061 0.051 Uiso 1 1 calc R . .
C5 C 0.5042(2) 0.2955(2) 1.2331(6) 0.0484(10) Uani 1 1 d U . .
H5 H 0.5054 0.3014 1.3614 0.058 Uiso 1 1 calc R . .
C6 C 0.4436(2) 0.30842(18) 1.1359(7) 0.0434(9) Uani 1 1 d U . .
H6 H 0.4037 0.3226 1.1995 0.052 Uiso 1 1 calc R . .
C7 C 0.4413(2) 0.30052(17) 0.9441(6) 0.0345(8) Uani 1 1 d U . .
C8 C 0.50105(19) 0.27877(19) 0.8523(6) 0.0342(8) Uani 1 1 d U . .
H8 H 0.5002 0.2738 0.7236 0.041 Uiso 1 1 calc R . .
C9 C 0.2669(2) 0.20635(19) 1.3869(6) 0.0320(8) Uani 1 1 d U . .
C10 C 0.2863(2) -0.0470(2) 1.2317(6) 0.0411(9) Uani 1 1 d U . .
C11 C 0.2812(2) 0.15049(19) 1.2488(6) 0.0327(9) Uani 1 1 d U . .
C12 C 0.2961(2) 0.1655(2) 1.0651(6) 0.0383(9) Uani 1 1 d U . .
H12 H 0.2971 0.2117 1.0272 0.046 Uiso 1 1 calc R . .
C13 C 0.3096(2) 0.11411(19) 0.9358(6) 0.0408(8) Uani 1 1 d U . .
H13 H 0.3209 0.1257 0.8139 0.049 Uiso 1 1 calc R . .
C14 C 0.3061(2) 0.04527(19) 0.9900(6) 0.0389(9) Uani 1 1 d U . .
H14 H 0.3139 0.0102 0.9032 0.047 Uiso 1 1 calc R . .
C15 C 0.29099(17) 0.02788(15) 1.1747(6) 0.0327(7) Uani 1 1 d U . .
C16 C 0.2797(2) 0.08034(19) 1.3025(5) 0.0337(8) Uani 1 1 d U . .
H16 H 0.2709 0.0690 1.4260 0.040 Uiso 1 1 calc R . .
C17 C 0.3501(3) 0.4537(3) 1.3756(8) 0.0704(13) Uani 1 1 d U . .
H17 H 0.3569 0.4219 1.4714 0.084 Uiso 1 1 calc R A 1
C18 C 0.3692(4) 0.5665(4) 1.2468(13) 0.134(3) Uani 1 1 d DU . .
H18A H 0.3411 0.5471 1.1492 0.201 Uiso 1 1 calc R A 1
H18B H 0.4137 0.5803 1.1972 0.201 Uiso 1 1 calc R A 1
H18C H 0.3460 0.6063 1.2984 0.201 Uiso 1 1 calc R A 1
C20 C 0.0802(2) 0.3837(2) 1.3686(7) 0.0542(11) Uani 1 1 d U . .
H20 H 0.0968 0.3708 1.4853 0.065 Uiso 1 1 calc R . .
C21 C -0.0351(3) 0.3810(4) 1.5087(11) 0.119(3) Uani 1 1 d U . .
H21A H -0.0087 0.3720 1.6195 0.178 Uiso 1 1 calc R . .
H21B H -0.0639 0.3415 1.4808 0.178 Uiso 1 1 calc R . .
H21C H -0.0642 0.4211 1.5274 0.178 Uiso 1 1 calc R . .
C22 C -0.0170(3) 0.4094(4) 1.1738(12) 0.128(3) Uani 1 1 d U . .
H22A H 0.0196 0.4179 1.0853 0.192 Uiso 1 1 calc R . .
H22B H -0.0460 0.4500 1.1838 0.192 Uiso 1 1 calc R . .
H22C H -0.0448 0.3707 1.1331 0.192 Uiso 1 1 calc R . .

loop_
_atom_site_aniso_label
_atom_site_aniso_U_11
_atom_site_aniso_U_22
_atom_site_aniso_U_33
_atom_site_aniso_U_23
_atom_site_aniso_U_13
_atom_site_aniso_U_12
Cd1 0.03286(14) 0.02379(12) 0.02926(14) -0.00029(16) -0.00027(15) 0.00126(9)
Ca1 0.0290(3) 0.0217(3) 0.0332(5) 0.0045(3) -0.0008(4) 0.0008(2)
O1 0.0283(15) 0.0401(14) 0.0519(18) 0.0019(14) -0.0057(13) 0.0081(12)
O2 0.0353(13) 0.0664(17) 0.0460(17) -0.005(2) 0.0002(18) 0.0124(12)
O3 0.0402(15) 0.111(3) 0.0484(19) -0.012(2) -0.014(2) 0.0219(15)
O4 0.0289(14) 0.0441(15) 0.0582(19) 0.0046(15) 0.0054(14) 0.0025(12)
O5 0.0581(18) 0.0219(13) 0.0276(15) -0.0001(11) -0.0027(12) 0.0067(11)
O6 0.081(2) 0.0292(15) 0.0277(18) 0.0046(12) 0.0052(15) 0.0111(14)
O7 0.0614(19) 0.0274(14) 0.059(2) 0.0029(14) 0.0082(15) -0.0055(13)
O8 0.084(2) 0.0355(15) 0.0517(19) 0.0151(14) 0.0006(19) -0.0086(16)
O9 0.070(2) 0.068(2) 0.067(2) -0.0245(18) -0.0016(19) -0.0244(17)
O10 0.0446(17) 0.067(2) 0.058(2) -0.0068(16) 0.0056(16) 0.0071(15)
N1 0.081(3) 0.075(3) 0.117(4) -0.024(3) -0.019(3) -0.024(3)
C19 0.145(9) 0.131(10) 0.165(9) -0.051(8) -0.068(7) -0.017(8)
N1' 0.081(3) 0.075(3) 0.117(4) -0.024(3) -0.019(3) -0.024(3)
C19' 0.126(12) 0.086(11) 0.144(11) -0.044(11) -0.023(11) -0.027(11)
N2 0.043(2) 0.087(3) 0.073(3) 0.003(2) 0.000(2) 0.011(2)
C1 0.032(2) 0.0311(17) 0.043(2) 0.0010(16) -0.0005(17) 0.0005(15)
C2 0.0352(19) 0.0354(17) 0.043(2) 0.0028(16) 0.0034(16) 0.0027(15)
C3 0.0307(18) 0.0357(18) 0.0364(19) -0.0004(16) -0.0022(16) 0.0041(15)
C4 0.0386(18) 0.0493(18) 0.039(2) -0.003(2) -0.0085(19) 0.0081(15)
C5 0.048(2) 0.059(2) 0.0380(19) -0.0031(16) -0.0009(17) 0.0110(17)
C6 0.0403(17) 0.0503(17) 0.040(2) 0.0014(18) 0.0043(18) 0.0092(14)
C7 0.0312(17) 0.0332(17) 0.0391(18) 0.0020(15) -0.0012(16) 0.0029(14)
C8 0.0324(18) 0.0367(17) 0.0336(18) 0.0009(16) 0.0006(15) 0.0035(15)
C9 0.0358(18) 0.0286(17) 0.0315(19) 0.0011(14) -0.0015(16) 0.0015(14)
C10 0.043(2) 0.0290(18) 0.052(2) 0.0039(18) 0.0033(18) -0.0033(17)
C11 0.0398(19) 0.0266(17) 0.0316(18) 0.0059(15) -0.0001(16) 0.0035(15)
C12 0.050(2) 0.0300(17) 0.0349(18) 0.0035(15) 0.0000(17) 0.0057(17)
C13 0.057(2) 0.0330(16) 0.0325(17) 0.0063(16) 0.0042(17) 0.0049(16)
C14 0.055(2) 0.0279(17) 0.0341(19) -0.0023(15) 0.0028(18) 0.0010(17)
C15 0.0355(16) 0.0250(14) 0.0374(18) 0.0049(18) -0.0006(19) 0.0001(13)
C16 0.042(2) 0.0273(17) 0.0318(19) 0.0065(16) 0.0020(17) -0.0019(16)
C17 0.066(3) 0.063(3) 0.081(3) -0.005(3) 0.000(3) -0.013(2)
C18 0.128(5) 0.099(5) 0.175(6) 0.017(5) -0.020(5) -0.026(4)
C20 0.045(3) 0.061(3) 0.057(3) 0.007(2) -0.003(2) 0.009(2)
C21 0.072(4) 0.154(6) 0.129(6) 0.015(5) 0.044(4) 0.008(4)
C22 0.075(4) 0.184(7) 0.125(6) 0.037(6) -0.017(5) 0.023(4)

loop_
_atom_type_symbol
_atom_type_description
_atom_type_scat_dispersion_real
_atom_type_scat_dispersion_imag
_atom_type_scat_source
C C 0.0033 0.0016 'International Tables Vol C Tables 4.2.6.8 and 6.1.1.4'
H H 0.0000 0.0000 'International Tables Vol C Tables 4.2.6.8 and 6.1.1.4'
N N 0.0061 0.0033 'International Tables Vol C Tables 4.2.6.8 and 6.1.1.4'
O O 0.0106 0.0060 'International Tables Vol C Tables 4.2.6.8 and 6.1.1.4'
Ca Ca 0.2262 0.3064 'International Tables Vol C Tables 4.2.6.8 and 6.1.1.4'
Cd Cd -0.8075 1.2024 'International Tables Vol C Tables 4.2.6.8 and 6.1.1.4'

loop_
_geom_angle_atom_site_label_1
_geom_angle_atom_site_label_2
_geom_angle_atom_site_label_3
_geom_angle
_geom_angle_site_symmetry_1
_geom_angle_site_symmetry_3
O7 Cd1 O6 148.23(12) 4_554 1_554
O7 Cd1 O1 103.40(11) 4_554 3_455
O6 Cd1 O1 101.23(10) 1_554 3_455
O7 Cd1 O4 95.46(10) 4_554 .
O6 Cd1 O4 110.70(10) 1_554 .
O1 Cd1 O4 73.33(10) 3_455 .
O7 Cd1 O2 93.76(10) 4_554 3_455
O6 Cd1 O2 84.75(11) 1_554 3_455
O1 Cd1 O2 53.94(11) 3_455 3_455
O4 Cd1 O2 127.17(11) . 3_455
O7 Cd1 O5 93.73(10) 4_554 1_554
O6 Cd1 O5 54.75(9) 1_554 1_554
O1 Cd1 O5 142.53(9) 3_455 1_554
O4 Cd1 O5 138.47(9) . 1_554
O2 Cd1 O5 92.38(11) 3_455 1_554
O7 Cd1 O3 99.29(11) 4_554 .
O6 Cd1 O3 83.58(11) 1_554 .
O1 Cd1 O3 122.98(13) 3_455 .
O4 Cd1 O3 52.83(12) . .
O2 Cd1 O3 166.90(10) 3_455 .
O5 Cd1 O3 85.73(12) 1_554 .
O7 Cd1 C9 121.40(12) 4_554 1_554
O6 Cd1 C9 27.02(11) 1_554 1_554
O1 Cd1 C9 123.77(10) 3_455 1_554
O4 Cd1 C9 127.85(10) . 1_554
O2 Cd1 C9 88.71(11) 3_455 1_554
O5 Cd1 C9 27.73(10) 1_554 1_554
O3 Cd1 C9 83.59(12) . 1_554
O7 Cd1 Ca1 82.59(9) 4_554 .
O6 Cd1 Ca1 129.05(7) 1_554 .
O1 Cd1 Ca1 40.95(6) 3_455 .
O4 Cd1 Ca1 40.61(7) . .
O2 Cd1 Ca1 89.80(9) 3_455 .
O5 Cd1 Ca1 175.84(6) 1_554 .
O3 Cd1 Ca1 92.94(10) . .
C9 Cd1 Ca1 156.01(8) 1_554 .
O8 Ca1 O9 88.00(13) 4_554 .
O8 Ca1 O10 85.84(12) 4_554 .
O9 Ca1 O10 109.54(12) . .
O8 Ca1 O5 172.16(11) 4_554 .
O9 Ca1 O5 96.59(12) . .
O10 Ca1 O5 98.54(11) . .
O8 Ca1 O4 81.86(11) 4_554 .
O9 Ca1 O4 85.14(11) . .
O10 Ca1 O4 160.53(12) . .
O5 Ca1 O4 92.16(10) . .
O8 Ca1 O1 86.34(11) 4_554 3_455
O9 Ca1 O1 160.36(12) . 3_455
O10 Ca1 O1 88.79(11) . 3_455
O5 Ca1 O1 87.25(10) . 3_455
O4 Ca1 O1 75.45(11) . 3_455
O8 Ca1 Cd1 62.54(9) 4_554 .
O9 Ca1 Cd1 119.51(9) . .
O10 Ca1 Cd1 118.49(8) . .
O5 Ca1 Cd1 109.63(7) . .
O4 Ca1 Cd1 42.12(7) . .
O1 Ca1 Cd1 41.91(7) 3_455 .
C1 O1 Ca1 146.3(2) . 3
C1 O1 Cd1 93.4(2) . 3
Ca1 O1 Cd1 97.14(9) 3 3
C1 O2 Cd1 91.3(2) . 3
C2 O3 Cd1 90.5(3) . .
C2 O4 Ca1 168.5(3) . .
C2 O4 Cd1 93.8(3) . .
Ca1 O4 Cd1 97.27(9) . .
C9 O5 Ca1 158.2(3) . .
C9 O5 Cd1 87.6(2) . 1_556
Ca1 O5 Cd1 113.22(10) . 1_556
C9 O6 Cd1 96.4(2) . 1_556
C10 O7 Cd1 120.5(3) . 4_545
C10 O8 Ca1 147.5(3) . 4_545
C17 O9 Ca1 147.4(4) . .
C20 O10 Ca1 147.6(3) . .
C17 N1 C19 115.5(11) . .
C17 N1 C18 119.7(6) . .
C19 N1 C18 124.8(11) . .
N1 C19 H19A 109.5 . .
N1 C19 H19B 109.5 . .
H19A C19 H19B 109.5 . .
N1 C19 H19C 109.5 . .
H19A C19 H19C 109.5 . .
H19B C19 H19C 109.5 . .
H19D C19' H19E 109.5 . .
H19D C19' H19F 109.5 . .
H19E C19' H19F 109.5 . .
C20 N2 C22 120.6(5) . .
C20 N2 C21 121.3(5) . .
C22 N2 C21 117.6(5) . .
O2 C1 O1 121.4(4) . .
O2 C1 C3 119.9(3) . .
O1 C1 C3 118.7(3) . .
O3 C2 O4 121.1(4) . .
O3 C2 C7 120.7(4) . .
O4 C2 C7 118.1(4) . .
C8 C3 C4 119.0(4) . .
C8 C3 C1 119.6(3) . .
C4 C3 C1 121.4(3) . .
C5 C4 C3 120.4(4) . .
C5 C4 H4 119.8 . .
C3 C4 H4 119.8 . .
C6 C5 C4 120.0(4) . .
C6 C5 H5 120.0 . .
C4 C5 H5 120.0 . .
C5 C6 C7 120.6(4) . .
C5 C6 H6 119.7 . .
C7 C6 H6 119.7 . .
C8 C7 C6 118.8(4) . .
C8 C7 C2 119.3(4) . .
C6 C7 C2 121.8(4) . .
C7 C8 C3 121.1(4) . .
C7 C8 H8 119.4 . .
C3 C8 H8 119.4 . .
O6 C9 O5 121.2(4) . .
O6 C9 C11 118.5(3) . .
O5 C9 C11 120.3(4) . .
O6 C9 Cd1 56.5(2) . 1_556
O5 C9 Cd1 64.7(2) . 1_556
C11 C9 Cd1 174.8(3) . 1_556
O8 C10 O7 125.4(4) . .
O8 C10 C15 118.4(4) . .
O7 C10 C15 116.2(4) . .
C12 C11 C16 117.9(4) . .
C12 C11 C9 121.7(4) . .
C16 C11 C9 120.4(4) . .
C11 C12 C13 122.2(4) . .
C11 C12 H12 118.9 . .
C13 C12 H12 118.9 . .
C14 C13 C12 119.1(4) . .
C14 C13 H13 120.4 . .
C12 C13 H13 120.4 . .
C13 C14 C15 120.4(4) . .
C13 C14 H14 119.8 . .
C15 C14 H14 119.8 . .
C16 C15 C14 119.3(3) . .
C16 C15 C10 120.6(4) . .
C14 C15 C10 120.1(4) . .
C15 C16 C11 121.0(3) . .
C15 C16 H16 119.5 . .
C11 C16 H16 119.5 . .
O9 C17 N1 124.3(6) . .
O9 C17 H17 117.9 . .
N1 C17 H17 117.9 . .
N1 C18 H18A 109.5 . .
N1 C18 H18B 109.5 . .
H18A C18 H18B 109.5 . .
N1 C18 H18C 109.5 . .
H18A C18 H18C 109.5 . .
H18B C18 H18C 109.5 . .
O10 C20 N2 125.5(5) . .
O10 C20 H20 117.3 . .
N2 C20 H20 117.3 . .
N2 C21 H21A 109.5 . .
N2 C21 H21B 109.5 . .
H21A C21 H21B 109.5 . .
N2 C21 H21C 109.5 . .
H21A C21 H21C 109.5 . .
H21B C21 H21C 109.5 . .
N2 C22 H22A 109.5 . .
N2 C22 H22B 109.5 . .
H22A C22 H22B 109.5 . .
N2 C22 H22C 109.5 . .
H22A C22 H22C 109.5 . .
H22B C22 H22C 109.5 . .

loop_
_geom_bond_atom_site_label_1
_geom_bond_atom_site_label_2
_geom_bond_distance
_geom_bond_site_symmetry_2
Cd1 O7 2.187(3) 4_554
Cd1 O6 2.285(3) 1_554
Cd1 O1 2.393(3) 3_455
Cd1 O4 2.403(3) .
Cd1 O2 2.440(2) 3_455
Cd1 O5 2.462(3) 1_554
Cd1 O3 2.491(3) .
Cd1 C9 2.722(4) 1_554
Cd1 Ca1 3.5547(12) .
Ca1 O8 2.293(3) 4_554
Ca1 O9 2.302(3) .
Ca1 O10 2.321(3) .
Ca1 O5 2.332(3) .
Ca1 O4 2.333(3) .
Ca1 O1 2.348(3) 3_455
O1 C1 1.260(4) .
O1 Ca1 2.348(3) 3
O1 Cd1 2.393(3) 3
O2 C1 1.255(5) .
O2 Cd1 2.440(2) 3
O3 C2 1.234(6) .
O4 C2 1.268(5) .
O5 C9 1.267(4) .
O5 Cd1 2.462(3) 1_556
O6 C9 1.244(5) .
O6 Cd1 2.285(3) 1_556
O7 C10 1.264(5) .
O7 Cd1 2.187(3) 4_545
O8 C10 1.235(5) .
O8 Ca1 2.293(3) 4_545
O9 C17 1.207(6) .
O10 C20 1.214(5) .
N1 C17 1.309(6) .
N1 C19 1.450(12) .
N1 C18 1.450(9) .
C19 H19A 0.9600 .
C19 H19B 0.9600 .
C19 H19C 0.9600 .
C19' H19D 0.9600 .
C19' H19E 0.9600 .
C19' H19F 0.9600 .
N2 C20 1.304(6) .
N2 C22 1.436(9) .
N2 C21 1.478(8) .
C1 C3 1.488(5) .
C2 C7 1.498(5) .
C3 C8 1.386(5) .
C3 C4 1.388(6) .
C4 C5 1.378(6) .
C4 H4 0.9300 .
C5 C6 1.378(6) .
C5 H5 0.9300 .
C6 C7 1.388(6) .
C6 H6 0.9300 .
C7 C8 1.384(5) .
C8 H8 0.9300 .
C9 C11 1.488(6) .
C9 Cd1 2.722(4) 1_556
C10 C15 1.499(5) .
C11 C12 1.382(5) .
C11 C16 1.403(5) .
C12 C13 1.381(5) .
C12 H12 0.9300 .
C13 C14 1.381(5) .
C13 H13 0.9300 .
C14 C15 1.399(6) .
C14 H14 0.9300 .
C15 C16 1.382(5) .
C16 H16 0.9300 .
C17 H17 0.9300 .
C18 H18A 0.9600 .
C18 H18B 0.9600 .
C18 H18C 0.9600 .
C20 H20 0.9300 .
C21 H21A 0.9600 .
C21 H21B 0.9600 .
C21 H21C 0.9600 .
C22 H22A 0.9600 .
C22 H22B 0.9600 .
C22 H22C 0.9600 .
